data_2010514
loop_
_publ_author_name
'Hirschle, Christian'
'R\"ohr, Caroline'

_publ_section_title
;
Potassium oxoaluminate antimonate(III), K~2~[Al~2~Sb~2~O~7~]
;
_journal_name_full 'Acta Crystallographica, Section C'
_journal_page_first 05
_journal_page_last 06
_journal_paper_doi 10.1107/S0108270199012184
_journal_volume 56
_journal_year 2000
_chemical_formula_iupac 'K2 [Al2 Sb2 O7]'
_chemical_formula_sum 'Al2 K2 O7 Sb2'
_chemical_formula_weight 487.66
_space_group_IT_number 164
_symmetry_cell_setting trigonal
_symmetry_space_group_name_Hall '-P 3 2"'
_symmetry_space_group_name_H-M 'P -3 m 1'
_cell_angle_alpha 90.00
_cell_angle_beta 90.00
_cell_angle_gamma 120.00
_cell_formula_units_Z 1
_cell_length_a 5.6325(8)
_cell_length_b 5.6325(8)
_cell_length_c 8.045(2)
_cell_measurement_temperature 293(2)
_cell_volume 221.04(7)
_diffrn_ambient_temperature 293(2)
_exptl_crystal_density_diffrn 3.664
_cod_database_code 2010514

loop_
_symmetry_equiv_pos_as_xyz
'x, y, z'
'-y, x-y, z'
'-x+y, -x, z'
'-y, -x, z'
'x, x-y, z'
'-x+y, y, z'
'-x, -y, -z'
'y, -x+y, -z'
'x-y, x, -z'
'y, x, -z'
'-x, -x+y, -z'
'x-y, -y, -z'

loop_
_atom_site_label
_atom_site_fract_x
_atom_site_fract_y
_atom_site_fract_z
_atom_site_U_iso_or_equiv
_atom_site_adp_type
_atom_site_calc_flag
_atom_site_refinement_flags
_atom_site_occupancy
_atom_site_disorder_assembly
_atom_site_disorder_group
_atom_site_type_symbol
K1 0.333333333333333 0.666666666666667 .58969(14) .01743(18) Uani d S 1 . . K
Sb1 0.333333333333333 0.666666666666667 .15516(3) .00913(12) Uani d S 1 . . Sb
Al1 0 0 .21158(14) .0081(2) Uani d S 1 . . Al
O1 0.16874(17) 0.83126(17) .2895(2) .0152(3) Uani d S 1 . . O
O2 0 0 0 .0206(9) Uani d S 1 . . O

loop_
_atom_site_aniso_label
_atom_site_aniso_U_11
_atom_site_aniso_U_22
_atom_site_aniso_U_33
_atom_site_aniso_U_12
_atom_site_aniso_U_13
_atom_site_aniso_U_23
K1 .0176(2) .0176(2) .0172(4) .00879(12) 0 0
Sb1 .00929(13) .00929(13) .00879(15) .00465(6) 0 0
Al1 .0068(3) .0068(3) .0107(5) .00340(14) 0 0
O1 .0194(6) .0194(6) .0153(6) .0159(7) -.0001(3) .0001(3)
O2 .0257(14) .0257(14) .0104(17) .0129(7) 0 0

loop_
_geom_bond_atom_site_label_1
_geom_bond_atom_site_label_2
_geom_bond_site_symmetry_2
_geom_bond_distance
_geom_bond_publ_flag
K1 O1 . 2.900(2) y
K1 O1 2_665 2.900(2) ?
K1 O1 3_565 2.900(2) ?
K1 O1 9_666 2.9792(8) y
K1 O1 7_676 2.9792(8) ?
K1 O1 8_456 2.9792(9) ?
K1 O1 7_566 2.9792(8) ?
K1 O1 8_556 2.9792(9) ?
K1 O1 9_656 2.9792(8) ?
K1 Sb1 . 3.4959(14) ?
K1 K1 7_666 3.5577(10) ?
K1 K1 7_566 3.5578(11) ?
Sb1 O1 3_565 1.9358(17) y
Sb1 O1 2_665 1.9358(17) ?
Sb1 O1 . 1.9358(17) ?
Sb1 K1 7_666 3.8456(8) ?
Sb1 K1 7_676 3.8456(8) ?
Sb1 K1 7_566 3.8456(9) ?
Al1 O2 . 1.7022(12) y
Al1 O1 2_665 1.7616(18) y
Al1 O1 3_455 1.7616(18) ?
Al1 O1 1_545 1.7616(18) ?
Al1 K1 7_666 3.6237(10) ?
Al1 K1 7_556 3.6237(10) ?
Al1 K1 7_566 3.6237(10) ?
O1 Al1 1_565 1.7616(18) ?
O1 K1 7_676 2.9792(8) ?
O1 K1 7_566 2.9792(8) ?
O2 Al1 7 1.7022(12) ?
